data_7064410
loop_
_publ_author_name
'Buzoverov, Mikhail E.'
'Gavrikov, Andrey Vyacheslavovich'
'Babeshkin, Konstantin Andreevich'
'Timokhina, Elena N.'
'Astakhova, Tatiana Yu.'
'Efimov, Nikolay N.'

_publ_section_title
;
 Filling in the Gaps: the Last Unreported Mononuclear Lanthanide
 tris-Acethylacetonates with 1,10-Phenanthroline for Revealing Structural
 Trends and Studying the Dynamic Magnetic Properties
;
_journal_name_full 'New Journal of Chemistry'
_journal_paper_doi 10.1039/D6NJ00459H
_journal_year 2026
_chemical_formula_moiety 'C27 H29 N2 Nd O6'
_chemical_formula_sum 'C27 H29 N2 Nd O6'
_chemical_formula_weight 621.76
_space_group_crystal_system monoclinic
_space_group_IT_number 14
_space_group_name_Hall '-P 2yn'
_space_group_name_H-M_alt 'P 1 21/n 1'
_atom_sites_solution_hydrogens geom
_audit_creation_date 2025-07-21
_audit_creation_method
;
Olex2 1.5
(compiled 2025.07.13 svn.rb7424aed for OlexSys, GUI svn.r7308)
;
_audit_update_record
;
2026-02-04 deposited with the CCDC.	2026-05-12 downloaded from the CCDC.
;
_cell_angle_alpha 90
_cell_angle_beta 98.810(3)
_cell_angle_gamma 90
_cell_formula_units_Z 4
_cell_length_a 9.4200(9)
_cell_length_b 20.973(2)
_cell_length_c 14.6628(14)
_cell_measurement_reflns_used 5185
_cell_measurement_temperature 100(2)
_cell_measurement_theta_max 26.28
_cell_measurement_theta_min 2.39
_cell_volume 2862.7(5)
_computing_cell_refinement 'SAINT V8.38A (Bruker, 2018)'
_computing_data_reduction 'SAINT V8.38A (Bruker, 2018)'
_computing_molecular_graphics 'Olex2 1.5 (Dolomanov et al., 2009)'
_computing_publication_material 'Olex2 1.5 (Dolomanov et al., 2009)'
_computing_structure_refinement 'XL  (Sheldrick, 2008)'
_diffrn_ambient_temperature 100(2)
_diffrn_measured_fraction_theta_full 0.998
_diffrn_measured_fraction_theta_max 0.998
_diffrn_measurement_device_type 'Bruker APEX-II CCD'
_diffrn_measurement_method '\f and \w scans'
_diffrn_radiation_type MoK\a
_diffrn_radiation_wavelength 0.71073
_diffrn_reflns_av_unetI/netI 0.0805
_diffrn_reflns_Laue_measured_fraction_full 0.998
_diffrn_reflns_Laue_measured_fraction_max 0.998
_diffrn_reflns_limit_h_max 11
_diffrn_reflns_limit_h_min -11
_diffrn_reflns_limit_k_max 25
_diffrn_reflns_limit_k_min 0
_diffrn_reflns_limit_l_max 17
_diffrn_reflns_limit_l_min 0
_diffrn_reflns_number 5190
_diffrn_reflns_point_group_measured_fraction_full 0.998
_diffrn_reflns_point_group_measured_fraction_max 0.998
_diffrn_reflns_theta_full 25.242
_diffrn_reflns_theta_max 25.248
_diffrn_reflns_theta_min 1.942
_diffrn_source_current 30.0
_diffrn_source_power 1.5
_diffrn_source_voltage 50.0
_diffrn_standards_number 0
_exptl_absorpt_coefficient_mu 1.853
_exptl_absorpt_correction_T_max 0.5624
_exptl_absorpt_correction_T_min 0.4457
_exptl_absorpt_correction_type multi-scan
_exptl_absorpt_process_details
;
SADABS-2016/2 (Bruker,2016/2) was used for absorption correction.
wR2(int) was 0.1128 before and 0.0801 after correction.
The Ratio of minimum to maximum transmission is 0.7925.
The \l/2 correction factor is Not present.
;
_exptl_crystal_colour 'light violet'
_exptl_crystal_colour_modifier light
_exptl_crystal_colour_primary violet
_exptl_crystal_density_diffrn 1.443
_exptl_crystal_description needle
_exptl_crystal_F_000 1252
_exptl_crystal_preparation 'Magnetic properties,Luminescent'
_exptl_crystal_size_max 0.24
_exptl_crystal_size_mid 0.08
_exptl_crystal_size_min 0.03
_refine_diff_density_max 1.200
_refine_diff_density_min -0.734
_refine_diff_density_rms 0.138
_refine_ls_extinction_method none
_refine_ls_goodness_of_fit_ref 1.083
_refine_ls_hydrogen_treatment constr
_refine_ls_matrix_type full
_refine_ls_number_parameters 332
_refine_ls_number_reflns 5190
_refine_ls_number_restraints 0
_refine_ls_restrained_S_all 1.083
_refine_ls_R_factor_all 0.0797
_refine_ls_R_factor_gt 0.0467
_refine_ls_shift/su_max 0.000
_refine_ls_shift/su_mean 0.000
_refine_ls_structure_factor_coef Fsqd
_refine_ls_weighting_details 'w=1/[\s^2^(Fo^2^)+10.2806P] where P=(Fo^2^+2Fc^2^)/3'
_refine_ls_weighting_scheme calc
_refine_ls_wR_factor_gt 0.0822
_refine_ls_wR_factor_ref 0.0986
_reflns_Friedel_coverage 0.000
_reflns_number_gt 3863
_reflns_number_total 5190
_reflns_threshold_expression 'I > 2\s(I)'
_cod_data_source_file d6nj00459h2.cif
_cod_data_source_block 1_a_CCDC1
_cod_original_cell_volume 2862.8(5)
_cod_database_code 7064410
_shelx_shelxl_version_number 2018/3
_shelx_space_group_comment
;
The symmetry employed for this shelxl refinement is uniquely defined
by the following loop, which should always be used as a source of
symmetry information in preference to the above space-group names.
They are only intended as comments.
;
_shelx_estimated_absorpt_t_max 0.947
_shelx_estimated_absorpt_t_min 0.665
_olex2_refinement_description
;
1. Twinned data refinement
 Scales: 0.95887
 0.04113
2.a Aromatic/amide H refined with riding coordinates:
 C25(H25), C13(H13), C17(H17), C3(H3), C23(H23), C16(H16), C8(H8), C21(H21),
 C20(H20), C24(H24), C18(H18)
2.b Idealised Me refined as rotating group:
 C15(H15A,H15B,H15C), C6(H6A,H6B,H6C), C1(H1A,H1B,H1C), C5(H5A,H5B,H5C),
 C11(H11A,H11B,H11C), C10(H10A,H10B,H10C)
;
_olex2_submission_special_instructions 'No special instructions were received'

loop_
_space_group_symop_operation_xyz
'x, y, z'
'-x+1/2, y+1/2, -z+1/2'
'-x, -y, -z'
'x-1/2, -y-1/2, z-1/2'

loop_
_atom_site_label
_atom_site_type_symbol
_atom_site_fract_x
_atom_site_fract_y
_atom_site_fract_z
_atom_site_U_iso_or_equiv
_atom_site_adp_type
_atom_site_occupancy
_atom_site_site_symmetry_order
_atom_site_calc_flag
_atom_site_refinement_flags_posn
_atom_site_refinement_flags_adp
_atom_site_refinement_flags_occupancy
_atom_site_disorder_assembly
_atom_site_disorder_group
Nd1 Nd 0.59731(4) 0.34770(2) 0.32661(2) 0.02209(11) Uani 1 1 d . . . . .
O6 O 0.7565(4) 0.3958(2) 0.4478(3) 0.0275(11) Uani 1 1 d . . . . .
O3 O 0.4515(4) 0.3658(2) 0.1807(3) 0.0288(11) Uani 1 1 d . . . . .
O4 O 0.7500(4) 0.3868(2) 0.2205(3) 0.0301(11) Uani 1 1 d . . . . .
O5 O 0.5364(5) 0.4592(2) 0.3339(3) 0.0295(11) Uani 1 1 d . . . . .
O2 O 0.7773(4) 0.2659(2) 0.3405(3) 0.0287(11) Uani 1 1 d . . . . .
N2 N 0.5627(5) 0.2927(2) 0.4866(3) 0.0230(12) Uani 1 1 d . . . . .
O1 O 0.4827(5) 0.2454(2) 0.2878(3) 0.0300(11) Uani 1 1 d . . . . .
N1 N 0.3424(5) 0.3518(3) 0.3763(3) 0.0216(11) Uani 1 1 d . . . . .
C26 C 0.4287(7) 0.2872(3) 0.5088(4) 0.0230(14) Uani 1 1 d . . . . .
C27 C 0.3127(7) 0.3185(3) 0.4510(4) 0.0249(15) Uani 1 1 d . . . . .
C22 C 0.4015(7) 0.2558(3) 0.5891(4) 0.0290(16) Uani 1 1 d . . . . .
C12 C 0.5836(7) 0.5063(3) 0.3827(5) 0.0297(16) Uani 1 1 d . . . . .
C14 C 0.7751(7) 0.4497(3) 0.4857(4) 0.0270(15) Uani 1 1 d . . . . .
C25 C 0.6702(7) 0.2674(3) 0.5434(4) 0.0308(17) Uani 1 1 d . . . . .
H25 H 0.764035 0.271264 0.527800 0.037 Uiso 1 1 calc R U . . .
C13 C 0.6969(8) 0.5044(4) 0.4567(5) 0.0413(19) Uani 1 1 d . . . . .
H13 H 0.722180 0.542953 0.489266 0.050 Uiso 1 1 calc R U . . .
C19 C 0.1716(7) 0.3152(3) 0.4730(4) 0.0263(15) Uani 1 1 d . . . . .
C17 C 0.0922(7) 0.3783(4) 0.3407(5) 0.0340(17) Uani 1 1 d . . . . .
H17 H 0.017543 0.398288 0.299647 0.041 Uiso 1 1 calc R U . . .
C3 C 0.6582(8) 0.1665(3) 0.3279(5) 0.0371(18) Uani 1 1 d . . . . .
H3 H 0.671923 0.121775 0.335132 0.044 Uiso 1 1 calc R U . . .
C23 C 0.5187(9) 0.2297(3) 0.6476(5) 0.0377(18) Uani 1 1 d . . . . .
H23 H 0.504402 0.208189 0.702466 0.045 Uiso 1 1 calc R U . . .
C16 C 0.2346(7) 0.3815(3) 0.3248(4) 0.0297(16) Uani 1 1 d . . . . .
H16 H 0.255116 0.406243 0.274155 0.036 Uiso 1 1 calc R U . . .
C4 C 0.7798(7) 0.2051(4) 0.3407(5) 0.0325(17) Uani 1 1 d . . . . .
C8 C 0.5928(7) 0.4240(3) 0.0890(5) 0.0354(18) Uani 1 1 d . . . . .
H8 H 0.589709 0.447611 0.033441 0.042 Uiso 1 1 calc R U . . .
C21 C 0.2576(8) 0.2521(4) 0.6097(5) 0.0401(19) Uani 1 1 d . . . . .
H21 H 0.238680 0.229487 0.662695 0.048 Uiso 1 1 calc R U . . .
C20 C 0.1503(8) 0.2806(4) 0.5546(5) 0.0408(19) Uani 1 1 d . . . . .
H20 H 0.056026 0.277878 0.569818 0.049 Uiso 1 1 calc R U . . .
C2 C 0.5160(8) 0.1889(3) 0.3049(5) 0.0335(17) Uani 1 1 d . . . . .
C7 C 0.4639(7) 0.4005(3) 0.1108(4) 0.0288(16) Uani 1 1 d . . . . .
C24 C 0.6552(8) 0.2354(3) 0.6249(5) 0.0385(19) Uani 1 1 d . . . . .
H24 H 0.736261 0.218115 0.663515 0.046 Uiso 1 1 calc R U . . .
C15 C 0.8918(8) 0.4530(4) 0.5687(5) 0.045(2) Uani 1 1 d . . . . .
H15A H 0.864852 0.426466 0.618335 0.067 Uiso 1 1 calc R U . . .
H15B H 0.904037 0.497226 0.589803 0.067 Uiso 1 1 calc R U . . .
H15C H 0.982181 0.437301 0.551627 0.067 Uiso 1 1 calc R U . . .
C18 C 0.0629(7) 0.3467(4) 0.4150(5) 0.0364(18) Uani 1 1 d . . . . .
H18 H -0.032740 0.345677 0.428147 0.044 Uiso 1 1 calc R U . . .
C6 C 0.3258(8) 0.4165(4) 0.0491(5) 0.042(2) Uani 1 1 d . . . . .
H6A H 0.274222 0.377031 0.029370 0.063 Uiso 1 1 calc R U . . .
H6B H 0.347075 0.439664 -0.005255 0.063 Uiso 1 1 calc R U . . .
H6C H 0.265984 0.443112 0.082878 0.063 Uiso 1 1 calc R U . . .
C1 C 0.3935(8) 0.1421(4) 0.2996(6) 0.052(2) Uani 1 1 d . . . . .
H1A H 0.341641 0.148999 0.351810 0.078 Uiso 1 1 calc R U . . .
H1B H 0.431372 0.098557 0.301810 0.078 Uiso 1 1 calc R U . . .
H1C H 0.327853 0.148469 0.241665 0.078 Uiso 1 1 calc R U . . .
C9 C 0.7267(8) 0.4152(3) 0.1437(5) 0.0363(18) Uani 1 1 d . . . . .
C5 C 0.9284(7) 0.1755(3) 0.3592(5) 0.0399(19) Uani 1 1 d . . . . .
H5A H 0.987425 0.192559 0.315414 0.060 Uiso 1 1 calc R U . . .
H5B H 0.920283 0.129091 0.351860 0.060 Uiso 1 1 calc R U . . .
H5C H 0.973288 0.185547 0.422333 0.060 Uiso 1 1 calc R U . . .
C11 C 0.5075(9) 0.5696(3) 0.3590(5) 0.047(2) Uani 1 1 d . . . . .
H11A H 0.434690 0.564329 0.304165 0.071 Uiso 1 1 calc R U . . .
H11B H 0.577780 0.601703 0.346563 0.071 Uiso 1 1 calc R U . . .
H11C H 0.461198 0.583621 0.411020 0.071 Uiso 1 1 calc R U . . .
C10 C 0.8602(8) 0.4410(4) 0.1085(6) 0.056(3) Uani 1 1 d . . . . .
H10A H 0.902272 0.475435 0.149084 0.084 Uiso 1 1 calc R U . . .
H10B H 0.833278 0.457439 0.045699 0.084 Uiso 1 1 calc R U . . .
H10C H 0.930681 0.406634 0.108266 0.084 Uiso 1 1 calc R U . . .

loop_
_atom_site_aniso_label
_atom_site_aniso_U_11
_atom_site_aniso_U_22
_atom_site_aniso_U_33
_atom_site_aniso_U_23
_atom_site_aniso_U_13
_atom_site_aniso_U_12
Nd1 0.01835(17) 0.02399(19) 0.02355(18) -0.00255(18) 0.00195(14) 0.00046(17)
O6 0.023(2) 0.031(3) 0.028(2) -0.009(2) 0.001(2) -0.003(2)
O3 0.029(2) 0.033(3) 0.023(2) 0.000(2) 0.000(2) -0.006(2)
O4 0.025(2) 0.032(3) 0.033(3) 0.004(2) 0.004(2) -0.001(2)
O5 0.030(2) 0.025(3) 0.033(3) -0.004(2) 0.001(2) 0.001(2)
O2 0.025(2) 0.027(3) 0.034(3) -0.004(2) 0.005(2) 0.008(2)
N2 0.025(3) 0.021(3) 0.021(3) -0.005(2) -0.001(2) 0.007(2)
O1 0.035(3) 0.022(3) 0.031(3) -0.002(2) -0.002(2) -0.004(2)
N1 0.017(2) 0.019(3) 0.027(3) -0.004(3) -0.001(2) 0.003(2)
C26 0.027(3) 0.018(3) 0.025(3) -0.006(3) 0.007(3) 0.005(3)
C27 0.025(3) 0.024(4) 0.025(4) -0.010(3) 0.001(3) -0.003(3)
C22 0.040(4) 0.023(4) 0.025(4) -0.003(3) 0.009(3) -0.001(3)
C12 0.033(4) 0.024(4) 0.034(4) -0.001(3) 0.012(3) -0.003(3)
C14 0.028(4) 0.031(4) 0.023(3) -0.005(3) 0.005(3) -0.009(3)
C25 0.026(4) 0.037(4) 0.028(4) -0.003(3) -0.001(3) 0.007(3)
C13 0.049(5) 0.029(4) 0.043(5) -0.009(4) -0.003(4) -0.001(4)
C19 0.025(3) 0.026(4) 0.028(4) -0.007(3) 0.005(3) -0.002(3)
C17 0.020(3) 0.051(5) 0.027(4) -0.002(4) -0.009(3) 0.007(3)
C3 0.056(5) 0.022(4) 0.031(4) -0.001(3) -0.001(4) 0.001(4)
C23 0.060(5) 0.025(4) 0.027(4) 0.004(3) 0.004(4) 0.007(4)
C16 0.030(4) 0.034(4) 0.025(4) -0.006(3) 0.005(3) 0.002(3)
C4 0.037(4) 0.036(5) 0.024(4) -0.004(3) 0.003(3) 0.011(4)
C8 0.036(4) 0.030(4) 0.040(4) 0.011(3) 0.006(4) 0.000(3)
C21 0.055(5) 0.037(5) 0.034(4) -0.001(4) 0.025(4) -0.003(4)
C20 0.037(4) 0.038(5) 0.051(5) -0.006(4) 0.017(4) -0.004(4)
C2 0.042(4) 0.031(4) 0.026(4) -0.004(3) 0.000(3) -0.002(4)
C7 0.038(4) 0.022(4) 0.026(4) -0.002(3) 0.006(3) -0.007(3)
C24 0.049(5) 0.033(4) 0.027(4) -0.002(3) -0.014(4) 0.010(4)
C15 0.049(5) 0.040(5) 0.039(4) -0.014(4) -0.013(4) -0.004(4)
C18 0.017(3) 0.047(5) 0.045(4) -0.016(4) 0.002(3) 0.007(4)
C6 0.039(4) 0.046(5) 0.038(4) 0.009(4) -0.006(4) -0.011(4)
C1 0.051(5) 0.035(5) 0.063(5) 0.002(4) -0.013(4) -0.008(4)
C9 0.036(4) 0.029(4) 0.045(5) 0.009(4) 0.009(4) -0.001(3)
C5 0.044(4) 0.029(4) 0.047(5) 0.005(4) 0.009(4) 0.017(4)
C11 0.063(5) 0.024(4) 0.052(5) -0.003(4) -0.003(4) 0.004(4)
C10 0.043(5) 0.059(6) 0.069(6) 0.039(5) 0.017(5) -0.004(4)

loop_
_atom_type_symbol
_atom_type_description
_atom_type_scat_dispersion_real
_atom_type_scat_dispersion_imag
_atom_type_scat_source
C C 0.0033 0.0016 'International Tables Vol C Tables 4.2.6.8 and 6.1.1.4'
H H 0.0000 0.0000 'International Tables Vol C Tables 4.2.6.8 and 6.1.1.4'
N N 0.0061 0.0033 'International Tables Vol C Tables 4.2.6.8 and 6.1.1.4'
Nd Nd -0.1943 3.0179 'International Tables Vol C Tables 4.2.6.8 and 6.1.1.4'
O O 0.0106 0.0060 'International Tables Vol C Tables 4.2.6.8 and 6.1.1.4'

loop_
_geom_angle_atom_site_label_1
_geom_angle_atom_site_label_2
_geom_angle_atom_site_label_3
_geom_angle
_geom_angle_site_symmetry_1
_geom_angle_site_symmetry_3
_geom_angle_publ_flag
O6 Nd1 O3 144.64(15) . . ?
O6 Nd1 O4 88.17(15) . . ?
O6 Nd1 O5 71.46(15) . . ?
O6 Nd1 O2 83.28(15) . . ?
O6 Nd1 N2 70.99(15) . . ?
O6 Nd1 O1 139.39(15) . . ?
O6 Nd1 N1 106.23(15) . . ?
O3 Nd1 O4 71.76(14) . . ?
O3 Nd1 O5 77.14(15) . . ?
O3 Nd1 O2 119.45(15) . . ?
O3 Nd1 N2 136.23(15) . . ?
O3 Nd1 O1 75.93(15) . . ?
O3 Nd1 N1 79.50(15) . . ?
O4 Nd1 N2 150.90(15) . . ?
O4 Nd1 O1 115.82(15) . . ?
O4 Nd1 N1 146.10(15) . . ?
O5 Nd1 O4 82.47(15) . . ?
O5 Nd1 N2 108.49(15) . . ?
O5 Nd1 O1 139.94(15) . . ?
O5 Nd1 N1 73.79(16) . . ?
O2 Nd1 O4 79.31(15) . . ?
O2 Nd1 O5 149.19(15) . . ?
O2 Nd1 N2 78.28(15) . . ?
O2 Nd1 O1 70.81(15) . . ?
O2 Nd1 N1 131.86(16) . . ?
O1 Nd1 N2 73.44(15) . . ?
O1 Nd1 N1 72.57(16) . . ?
N1 Nd1 N2 61.97(15) . . ?
C14 O6 Nd1 137.9(4) . . ?
C7 O3 Nd1 134.3(4) . . ?
C9 O4 Nd1 134.0(4) . . ?
C12 O5 Nd1 136.0(4) . . ?
C4 O2 Nd1 136.7(4) . . ?
C26 N2 Nd1 119.4(4) . . ?
C25 N2 Nd1 122.8(4) . . ?
C25 N2 C26 117.8(6) . . ?
C2 O1 Nd1 134.9(4) . . ?
C27 N1 Nd1 121.1(4) . . ?
C16 N1 Nd1 120.9(4) . . ?
C16 N1 C27 117.7(5) . . ?
N2 C26 C27 118.1(6) . . ?
N2 C26 C22 122.5(6) . . ?
C22 C26 C27 119.3(6) . . ?
N1 C27 C26 118.5(5) . . ?
N1 C27 C19 121.6(6) . . ?
C19 C27 C26 119.9(6) . . ?
C26 C22 C21 120.0(6) . . ?
C23 C22 C26 117.9(6) . . ?
C23 C22 C21 122.1(7) . . ?
O5 C12 C13 125.3(6) . . ?
O5 C12 C11 116.2(6) . . ?
C13 C12 C11 118.5(6) . . ?
O6 C14 C13 125.0(6) . . ?
O6 C14 C15 115.5(6) . . ?
C13 C14 C15 119.6(6) . . ?
N2 C25 H25 117.8 . . ?
N2 C25 C24 124.4(7) . . ?
C24 C25 H25 117.8 . . ?
C12 C13 H13 117.9 . . ?
C14 C13 C12 124.3(7) . . ?
C14 C13 H13 117.9 . . ?
C27 C19 C20 118.0(6) . . ?
C18 C19 C27 117.7(6) . . ?
C18 C19 C20 124.3(6) . . ?
C16 C17 H17 120.6 . . ?
C18 C17 H17 120.6 . . ?
C18 C17 C16 118.8(6) . . ?
C4 C3 H3 117.6 . . ?
C4 C3 C2 124.7(7) . . ?
C2 C3 H3 117.6 . . ?
C22 C23 H23 120.2 . . ?
C24 C23 C22 119.6(7) . . ?
C24 C23 H23 120.2 . . ?
N1 C16 C17 123.7(6) . . ?
N1 C16 H16 118.2 . . ?
C17 C16 H16 118.2 . . ?
O2 C4 C3 124.5(6) . . ?
O2 C4 C5 115.3(6) . . ?
C3 C4 C5 120.2(7) . . ?
C7 C8 H8 117.9 . . ?
C7 C8 C9 124.3(7) . . ?
C9 C8 H8 117.9 . . ?
C22 C21 H21 120.0 . . ?
C20 C21 C22 120.0(7) . . ?
C20 C21 H21 120.0 . . ?
C19 C20 H20 118.7 . . ?
C21 C20 C19 122.7(7) . . ?
C21 C20 H20 118.7 . . ?
O1 C2 C3 124.6(7) . . ?
O1 C2 C1 116.3(6) . . ?
C3 C2 C1 119.1(6) . . ?
O3 C7 C8 125.2(6) . . ?
O3 C7 C6 115.6(6) . . ?
C8 C7 C6 119.2(6) . . ?
C25 C24 H24 121.1 . . ?
C23 C24 C25 117.8(7) . . ?
C23 C24 H24 121.1 . . ?
C14 C15 H15A 109.5 . . ?
C14 C15 H15B 109.5 . . ?
C14 C15 H15C 109.5 . . ?
H15A C15 H15B 109.5 . . ?
H15A C15 H15C 109.5 . . ?
H15B C15 H15C 109.5 . . ?
C19 C18 H18 119.7 . . ?
C17 C18 C19 120.5(6) . . ?
C17 C18 H18 119.7 . . ?
C7 C6 H6A 109.5 . . ?
C7 C6 H6B 109.5 . . ?
C7 C6 H6C 109.5 . . ?
H6A C6 H6B 109.5 . . ?
H6A C6 H6C 109.5 . . ?
H6B C6 H6C 109.5 . . ?
C2 C1 H1A 109.5 . . ?
C2 C1 H1B 109.5 . . ?
C2 C1 H1C 109.5 . . ?
H1A C1 H1B 109.5 . . ?
H1A C1 H1C 109.5 . . ?
H1B C1 H1C 109.5 . . ?
O4 C9 C8 126.3(7) . . ?
O4 C9 C10 115.3(6) . . ?
C8 C9 C10 118.4(6) . . ?
C4 C5 H5A 109.5 . . ?
C4 C5 H5B 109.5 . . ?
C4 C5 H5C 109.5 . . ?
H5A C5 H5B 109.5 . . ?
H5A C5 H5C 109.5 . . ?
H5B C5 H5C 109.5 . . ?
C12 C11 H11A 109.5 . . ?
C12 C11 H11B 109.5 . . ?
C12 C11 H11C 109.5 . . ?
H11A C11 H11B 109.5 . . ?
H11A C11 H11C 109.5 . . ?
H11B C11 H11C 109.5 . . ?
C9 C10 H10A 109.5 . . ?
C9 C10 H10B 109.5 . . ?
C9 C10 H10C 109.5 . . ?
H10A C10 H10B 109.5 . . ?
H10A C10 H10C 109.5 . . ?
H10B C10 H10C 109.5 . . ?

loop_
_geom_bond_atom_site_label_1
_geom_bond_atom_site_label_2
_geom_bond_distance
_geom_bond_site_symmetry_2
_geom_bond_publ_flag
Nd1 O6 2.368(4) . ?
Nd1 O3 2.389(4) . ?
Nd1 O4 2.419(4) . ?
Nd1 O5 2.414(4) . ?
Nd1 O2 2.399(4) . ?
Nd1 N2 2.678(5) . ?
Nd1 O1 2.429(4) . ?
Nd1 N1 2.616(5) . ?
O6 C14 1.261(7) . ?
O3 C7 1.277(7) . ?
O4 C9 1.263(8) . ?
O5 C12 1.260(8) . ?
O2 C4 1.274(8) . ?
N2 C26 1.356(8) . ?
N2 C25 1.320(8) . ?
O1 C2 1.242(8) . ?
N1 C27 1.364(8) . ?
N1 C16 1.324(8) . ?
C26 C27 1.436(9) . ?
C26 C22 1.406(9) . ?
C27 C19 1.416(9) . ?
C22 C23 1.401(9) . ?
C22 C21 1.436(10) . ?
C12 C13 1.402(9) . ?
C12 C11 1.524(9) . ?
C14 C13 1.394(10) . ?
C14 C15 1.511(9) . ?
C25 H25 0.9500 . ?
C25 C24 1.397(10) . ?
C13 H13 0.9500 . ?
C19 C20 1.439(10) . ?
C19 C18 1.394(9) . ?
C17 H17 0.9500 . ?
C17 C16 1.398(9) . ?
C17 C18 1.339(10) . ?
C3 H3 0.9500 . ?
C3 C4 1.393(10) . ?
C3 C2 1.411(10) . ?
C23 H23 0.9500 . ?
C23 C24 1.382(10) . ?
C16 H16 0.9500 . ?
C4 C5 1.517(9) . ?
C8 H8 0.9500 . ?
C8 C7 1.393(9) . ?
C8 C9 1.399(9) . ?
C21 H21 0.9500 . ?
C21 C20 1.334(10) . ?
C20 H20 0.9500 . ?
C2 C1 1.508(10) . ?
C7 C6 1.504(9) . ?
C24 H24 0.9500 . ?
C15 H15A 0.9800 . ?
C15 H15B 0.9800 . ?
C15 H15C 0.9800 . ?
C18 H18 0.9500 . ?
C6 H6A 0.9800 . ?
C6 H6B 0.9800 . ?
C6 H6C 0.9800 . ?
C1 H1A 0.9800 . ?
C1 H1B 0.9800 . ?
C1 H1C 0.9800 . ?
C9 C10 1.529(9) . ?
C5 H5A 0.9800 . ?
C5 H5B 0.9800 . ?
C5 H5C 0.9800 . ?
C11 H11A 0.9800 . ?
C11 H11B 0.9800 . ?
C11 H11C 0.9800 . ?
C10 H10A 0.9800 . ?
C10 H10B 0.9800 . ?
C10 H10C 0.9800 . ?

loop_
_geom_torsion_atom_site_label_1
_geom_torsion_atom_site_label_2
_geom_torsion_atom_site_label_3
_geom_torsion_atom_site_label_4
_geom_torsion
_geom_torsion_site_symmetry_1
_geom_torsion_site_symmetry_2
_geom_torsion_site_symmetry_3
_geom_torsion_site_symmetry_4
_geom_torsion_publ_flag
Nd1 O6 C14 C13 -4.4(11) . . . . ?
Nd1 O6 C14 C15 175.5(5) . . . . ?
Nd1 O3 C7 C8 21.8(10) . . . . ?
Nd1 O3 C7 C6 -157.9(5) . . . . ?
Nd1 O4 C9 C8 -10.8(12) . . . . ?
Nd1 O4 C9 C10 170.0(5) . . . . ?
Nd1 O5 C12 C13 -2.0(11) . . . . ?
Nd1 O5 C12 C11 179.2(5) . . . . ?
Nd1 O2 C4 C3 2.6(11) . . . . ?
Nd1 O2 C4 C5 -175.6(4) . . . . ?
Nd1 N2 C26 C27 -7.9(7) . . . . ?
Nd1 N2 C26 C22 176.5(5) . . . . ?
Nd1 N2 C25 C24 -176.5(5) . . . . ?
Nd1 O1 C2 C3 -23.6(11) . . . . ?
Nd1 O1 C2 C1 156.7(5) . . . . ?
Nd1 N1 C27 C26 7.5(7) . . . . ?
Nd1 N1 C27 C19 -173.5(4) . . . . ?
Nd1 N1 C16 C17 171.2(5) . . . . ?
O6 C14 C13 C12 2.0(12) . . . . ?
O5 C12 C13 C14 1.1(12) . . . . ?
N2 C26 C27 N1 0.5(9) . . . . ?
N2 C26 C27 C19 -178.5(6) . . . . ?
N2 C26 C22 C23 0.2(10) . . . . ?
N2 C26 C22 C21 179.2(6) . . . . ?
N2 C25 C24 C23 0.1(11) . . . . ?
N1 C27 C19 C20 -178.2(6) . . . . ?
N1 C27 C19 C18 0.7(10) . . . . ?
C26 N2 C25 C24 0.0(10) . . . . ?
C26 C27 C19 C20 0.8(9) . . . . ?
C26 C27 C19 C18 179.7(6) . . . . ?
C26 C22 C23 C24 -0.1(10) . . . . ?
C26 C22 C21 C20 -2.5(11) . . . . ?
C27 N1 C16 C17 -2.6(10) . . . . ?
C27 C26 C22 C23 -175.4(6) . . . . ?
C27 C26 C22 C21 3.6(9) . . . . ?
C27 C19 C20 C21 0.3(11) . . . . ?
C27 C19 C18 C17 0.6(10) . . . . ?
C22 C26 C27 N1 176.2(6) . . . . ?
C22 C26 C27 C19 -2.8(9) . . . . ?
C22 C23 C24 C25 0.0(11) . . . . ?
C22 C21 C20 C19 0.5(11) . . . . ?
C25 N2 C26 C27 175.5(6) . . . . ?
C25 N2 C26 C22 -0.1(9) . . . . ?
C23 C22 C21 C20 176.4(7) . . . . ?
C16 N1 C27 C26 -178.7(6) . . . . ?
C16 N1 C27 C19 0.3(9) . . . . ?
C16 C17 C18 C19 -2.7(11) . . . . ?
C4 C3 C2 O1 4.6(12) . . . . ?
C4 C3 C2 C1 -175.8(7) . . . . ?
C21 C22 C23 C24 -179.1(7) . . . . ?
C20 C19 C18 C17 179.4(7) . . . . ?
C2 C3 C4 O2 5.8(12) . . . . ?
C2 C3 C4 C5 -176.0(7) . . . . ?
C7 C8 C9 O4 -2.1(13) . . . . ?
C7 C8 C9 C10 177.0(7) . . . . ?
C15 C14 C13 C12 -177.9(7) . . . . ?
C18 C19 C20 C21 -178.5(7) . . . . ?
C18 C17 C16 N1 3.9(11) . . . . ?
C9 C8 C7 O3 -3.2(12) . . . . ?
C9 C8 C7 C6 176.5(7) . . . . ?
C11 C12 C13 C14 179.8(7) . . . . ?

loop_
_twin_individual_id
_twin_individual_mass_fraction_refined
1 0.95887
2 0.04113
